data_4345917
loop_
_publ_author_name
'Schneider, Leon'
'Sivchik, Vasily'
'Chung, Kun-You'
'Chen, Yi-Ting'
'Karttunen, Antti J.'
'Chou, Pi-Tai'
'Koshevoy, Igor O.'

_publ_section_title
;
 Cyclometalated Platinum(II) Cyanometallates: Luminescent Blocks for
 Coordination Self-Assembly.
;
_journal_name_full 'Inorganic chemistry'
_journal_paper_doi 10.1021/acs.inorgchem.7b00006
_journal_year 2017
_chemical_formula_moiety 'C98 H72 Cu2 F4 N6 P4 Pt2'
_chemical_formula_sum 'C98 H72 Cu2 F4 N6 P4 Pt2'
_chemical_formula_weight 2050.75
_space_group_crystal_system triclinic
_space_group_IT_number 2
_space_group_name_Hall '-P 1'
_space_group_name_H-M_alt 'P -1'
_symmetry_space_group_name_Hall '-P 1'
_symmetry_space_group_name_H-M 'P -1'
_atom_sites_solution_hydrogens geom
_audit_creation_method SHELXL-2014/7
_cell_angle_alpha 99.160(6)
_cell_angle_beta 99.009(6)
_cell_angle_gamma 115.008(6)
_cell_formula_units_Z 1
_cell_length_a 11.409(2)
_cell_length_b 12.648(3)
_cell_length_c 17.201(4)
_cell_measurement_reflns_used 9950
_cell_measurement_temperature 150(2)
_cell_measurement_theta_max 29.21
_cell_measurement_theta_min 2.35
_cell_volume 2150.1(8)
_computing_cell_refinement 'SAINT (Bruker AXS, 2009)'
_computing_data_collection 'APEX2 (Bruker AXS, 2010)'
_computing_data_reduction 'SAINT (Bruker AXS, 2009)'
_computing_molecular_graphics 'Diamond v.4.03 (Brandenburg, 2014)'
_computing_publication_material 'SHELXL-2014 (Sheldrick, 2014)'
_computing_structure_refinement 'SHELXL-2014/7 (Sheldrick, 2014)'
_computing_structure_solution 'SHELXS-2014 (Sheldrick, 2014)'
_diffrn_ambient_temperature 150(2)
_diffrn_detector_area_resol_mean 16
_diffrn_measured_fraction_theta_full 1.000
_diffrn_measured_fraction_theta_max 1.000
_diffrn_measurement_device '62mm x 62mm CCD camera on \k-goniostat'
_diffrn_measurement_device_type 'Bruker KAPPA APEX II DUO CCD'
_diffrn_measurement_method '\f scans and \w scans with \k offset'
_diffrn_radiation_monochromator 'curved graphite crystal'
_diffrn_radiation_type MoK\a
_diffrn_radiation_wavelength 0.71073
_diffrn_reflns_av_R_equivalents 0.0494
_diffrn_reflns_av_unetI/netI 0.0302
_diffrn_reflns_Laue_measured_fraction_full 1.000
_diffrn_reflns_Laue_measured_fraction_max 1.000
_diffrn_reflns_limit_h_max 17
_diffrn_reflns_limit_h_min -17
_diffrn_reflns_limit_k_max 18
_diffrn_reflns_limit_k_min -18
_diffrn_reflns_limit_l_max 25
_diffrn_reflns_limit_l_min -25
_diffrn_reflns_number 115537
_diffrn_reflns_point_group_measured_fraction_full 1.000
_diffrn_reflns_point_group_measured_fraction_max 1.000
_diffrn_reflns_theta_full 25.242
_diffrn_reflns_theta_max 31.999
_diffrn_reflns_theta_min 1.238
_exptl_absorpt_coefficient_mu 3.865
_exptl_absorpt_correction_T_max 0.877
_exptl_absorpt_correction_T_min 0.557
_exptl_absorpt_correction_type numerical
_exptl_absorpt_process_details 'SADABS (Sheldrick, 2008)'
_exptl_crystal_colour colourless
_exptl_crystal_density_diffrn 1.584
_exptl_crystal_description block
_exptl_crystal_F_000 1012
_exptl_crystal_size_max 0.149
_exptl_crystal_size_mid 0.069
_exptl_crystal_size_min 0.034
_refine_diff_density_max 0.941
_refine_diff_density_min -0.749
_refine_diff_density_rms 0.093
_refine_ls_extinction_method none
_refine_ls_goodness_of_fit_ref 1.028
_refine_ls_hydrogen_treatment constr
_refine_ls_matrix_type full
_refine_ls_number_parameters 555
_refine_ls_number_reflns 14925
_refine_ls_number_restraints 40
_refine_ls_restrained_S_all 1.048
_refine_ls_R_factor_all 0.0365
_refine_ls_R_factor_gt 0.0260
_refine_ls_shift/su_max 0.003
_refine_ls_shift/su_mean 0.000
_refine_ls_structure_factor_coef Fsqd
_refine_ls_weighting_details 'w=1/[\s^2^(Fo^2^)+(0.0258P)^2^+0.8184P] where P=(Fo^2^+2Fc^2^)/3'
_refine_ls_weighting_scheme calc
_refine_ls_wR_factor_gt 0.0525
_refine_ls_wR_factor_ref 0.0552
_reflns_Friedel_coverage 0.000
_reflns_number_gt 12788
_reflns_number_total 14925
_reflns_threshold_expression 'I > 2\s(I)'
_cod_data_source_file ic7b00006_si_003.cif
_cod_data_source_block 7
_cod_database_code 4345917
_shelx_shelxl_version_number 2014/7
_shelx_space_group_comment
;
The symmetry employed for this shelxl refinement is uniquely defined
by the following loop, which should always be used as a source of
symmetry information in preference to the above space-group names.
They are only intended as comments.
;
_shelx_estimated_absorpt_t_min 0.597
_shelx_estimated_absorpt_t_max 0.880

loop_
_space_group_symop_operation_xyz
'x, y, z'
'-x, -y, -z'

loop_
_atom_site_label
_atom_site_type_symbol
_atom_site_fract_x
_atom_site_fract_y
_atom_site_fract_z
_atom_site_U_iso_or_equiv
_atom_site_adp_type
_atom_site_occupancy
_atom_site_site_symmetry_order
_atom_site_calc_flag
_atom_site_refinement_flags_posn
_atom_site_refinement_flags_adp
_atom_site_refinement_flags_occupancy
_atom_site_disorder_assembly
_atom_site_disorder_group
C2 C 0.1258(2) 0.9221(2) 0.10055(13) 0.0267(4) Uani 1 1 d . . . . .
C1 C 0.0282(2) 0.79779(19) -0.06702(13) 0.0257(4) Uani 1 1 d . . . . .
C8 C 0.2333(2) 0.6428(2) 0.11199(16) 0.0334(5) Uani 1 1 d . . . . .
C9 C 0.1887(2) 0.5801(2) 0.02598(17) 0.0326(5) Uani 1 1 d D . . . .
C3 C 0.2136(2) 0.7474(2) 0.13098(13) 0.0275(4) Uani 0.682(3) 1 d . . P A 1
C4 C 0.2496(3) 0.8075(3) 0.21113(14) 0.0387(6) Uani 0.682(3) 1 d . . P A 1
H4 H 0.2381 0.8775 0.2260 0.046 Uiso 0.682(3) 1 calc R U P A 1
C5 C 0.3028(3) 0.7670(4) 0.27056(17) 0.0563(9) Uani 0.682(3) 1 d . . P A 1
C6 C 0.3262(4) 0.6699(4) 0.2537(2) 0.0641(10) Uani 0.682(3) 1 d . . P A 1
H6 H 0.3663 0.6459 0.2956 0.077 Uiso 0.682(3) 1 calc R U P A 1
C7 C 0.2900(3) 0.6087(3) 0.1745(2) 0.0502(8) Uani 0.682(3) 1 d . . P A 1
C10 C 0.1993(3) 0.4768(2) -0.0074(2) 0.0453(7) Uani 0.682(3) 1 d . . P A 1
H10 H 0.2366 0.4416 0.0274 0.054 Uiso 0.682(3) 1 calc R U P A 1
C11 C 0.1567(3) 0.4260(2) -0.0893(2) 0.0552(9) Uani 0.682(3) 1 d D . P A 1
H11 H 0.1635 0.3558 -0.1119 0.066 Uiso 0.682(3) 1 calc R U P A 1
C12 C 0.1039(3) 0.4791(3) -0.1378(2) 0.0525(8) Uani 0.682(3) 1 d . . P A 1
H12 H 0.0751 0.4458 -0.1949 0.063 Uiso 0.682(3) 1 calc R U P A 1
C13 C 0.0915(2) 0.5799(2) -0.10563(15) 0.0330(5) Uani 0.682(3) 1 d D . P A 1
H13 H 0.0533 0.6142 -0.1406 0.040 Uiso 0.682(3) 1 calc R U P A 1
N3 N 0.13372(19) 0.63016(17) -0.02437(12) 0.0265(4) Uani 0.682(3) 1 d . . P A 1
F2 F 0.3028(3) 0.5008(2) 0.15166(16) 0.0528(7) Uani 0.682(3) 1 d . . P A 1
F1 F 0.3303(3) 0.8173(2) 0.34801(13) 0.0522(7) Uani 0.682(3) 1 d . . P A 1
C3A C 0.13372(19) 0.63016(17) -0.02437(12) 0.0265(4) Uani 0.318(3) 1 d . . P A 2
C4A C 0.0915(2) 0.5799(2) -0.10563(15) 0.0330(5) Uani 0.318(3) 1 d . . P A 2
H4A H 0.0533 0.6142 -0.1406 0.040 Uiso 0.318(3) 1 calc R U P A 2
C5A C 0.1039(3) 0.4791(3) -0.1378(2) 0.0525(8) Uani 0.318(3) 1 d D . P A 2
C6A C 0.1567(3) 0.4260(2) -0.0893(2) 0.0552(9) Uani 0.318(3) 1 d . . P A 2
H6A H 0.1635 0.3558 -0.1119 0.066 Uiso 0.318(3) 1 calc R U P A 2
C7A C 0.1993(3) 0.4768(2) -0.0074(2) 0.0453(7) Uani 0.318(3) 1 d D . P A 2
C10A C 0.2900(3) 0.6087(3) 0.1745(2) 0.0502(8) Uani 0.318(3) 1 d . . P A 2
H10A H 0.3040 0.5398 0.1614 0.060 Uiso 0.318(3) 1 calc R U P A 2
C11A C 0.3262(4) 0.6699(4) 0.2537(2) 0.0641(10) Uani 0.318(3) 1 d . . P A 2
H11A H 0.3663 0.6459 0.2956 0.077 Uiso 0.318(3) 1 calc R U P A 2
C12A C 0.3028(3) 0.7670(4) 0.27056(17) 0.0563(9) Uani 0.318(3) 1 d . . P A 2
H12A H 0.3239 0.8089 0.3258 0.068 Uiso 0.318(3) 1 calc R U P A 2
C13A C 0.2496(3) 0.8075(3) 0.21113(14) 0.0387(6) Uani 0.318(3) 1 d . . P A 2
H13A H 0.2381 0.8775 0.2260 0.046 Uiso 0.318(3) 1 calc R U P A 2
N3A N 0.2136(2) 0.7474(2) 0.13098(13) 0.0275(4) Uani 0.318(3) 1 d . . P A 2
F2A F 0.2579(5) 0.4382(4) 0.0595(3) 0.0420(13) Uani 0.318(3) 1 d D . P A 2
F1A F 0.0570(5) 0.4164(4) -0.2061(3) 0.0460(14) Uani 0.318(3) 1 d D . P A 2
C14 C 0.4013(2) 1.36170(19) 0.28915(13) 0.0248(4) Uani 1 1 d . . . . .
C15 C 0.4449(2) 1.3126(2) 0.22892(15) 0.0356(5) Uani 1 1 d . . . . .
H15 H 0.3945 1.2300 0.2006 0.043 Uiso 1 1 calc R U . . .
C16 C 0.5628(3) 1.3847(3) 0.20999(18) 0.0492(7) Uani 1 1 d . . . . .
H16 H 0.5932 1.3510 0.1692 0.059 Uiso 1 1 calc R U . . .
C17 C 0.6357(3) 1.5056(3) 0.25059(19) 0.0512(8) Uani 1 1 d . . . . .
H17 H 0.7156 1.5544 0.2372 0.061 Uiso 1 1 calc R U . . .
C18 C 0.5932(3) 1.5553(3) 0.31014(18) 0.0449(7) Uani 1 1 d . . . . .
H18 H 0.6433 1.6383 0.3377 0.054 Uiso 1 1 calc R U . . .
C19 C 0.4767(2) 1.4836(2) 0.32976(15) 0.0329(5) Uani 1 1 d . . . . .
H19 H 0.4478 1.5177 0.3713 0.039 Uiso 1 1 calc R U . . .
C20 C 0.2069(2) 1.36755(19) 0.37242(14) 0.0270(4) Uani 1 1 d . . . . .
C21 C 0.1480(3) 1.4220(3) 0.32645(19) 0.0476(7) Uani 1 1 d . . . . .
H21 H 0.1325 1.4023 0.2689 0.057 Uiso 1 1 calc R U . . .
C22 C 0.1122(4) 1.5050(3) 0.3650(3) 0.0656(10) Uani 1 1 d . . . . .
H22 H 0.0721 1.5416 0.3332 0.079 Uiso 1 1 calc R U . . .
C23 C 0.1337(3) 1.5349(3) 0.4478(3) 0.0598(9) Uani 1 1 d . . . . .
H23 H 0.1078 1.5910 0.4733 0.072 Uiso 1 1 calc R U . . .
C24 C 0.1926(3) 1.4833(2) 0.4933(2) 0.0486(7) Uani 1 1 d . . . . .
H24 H 0.2083 1.5042 0.5509 0.058 Uiso 1 1 calc R U . . .
C25 C 0.2300(3) 1.3999(2) 0.45630(16) 0.0348(5) Uani 1 1 d . . . . .
H25 H 0.2716 1.3652 0.4888 0.042 Uiso 1 1 calc R U . . .
C26 C 0.3239(2) 1.20752(18) 0.39372(12) 0.0208(4) Uani 1 1 d . . . . .
C27 C 0.4446(2) 1.2824(2) 0.45178(13) 0.0284(4) Uani 1 1 d . . . . .
H27 H 0.4919 1.3650 0.4522 0.034 Uiso 1 1 calc R U . . .
C28 C 0.4951(3) 1.2365(2) 0.50856(14) 0.0362(5) Uani 1 1 d . . . . .
H28 H 0.5774 1.2878 0.5477 0.043 Uiso 1 1 calc R U . . .
C29 C 0.4272(3) 1.1165(2) 0.50904(15) 0.0356(5) Uani 1 1 d . . . . .
H29 H 0.4619 1.0859 0.5488 0.043 Uiso 1 1 calc R U . . .
C30 C 0.3082(3) 1.0410(2) 0.45117(16) 0.0373(6) Uani 1 1 d . . . . .
H30 H 0.2615 0.9584 0.4508 0.045 Uiso 1 1 calc R U . . .
C31 C 0.2574(2) 1.0868(2) 0.39377(14) 0.0309(5) Uani 1 1 d . . . . .
H31 H 0.1761 1.0347 0.3540 0.037 Uiso 1 1 calc R U . . .
C32 C -0.2146(3) 1.0614(3) 0.2737(2) 0.0232(7) Uani 0.698(5) 1 d . . P B 1
C33 C -0.1657(4) 1.1844(4) 0.2799(4) 0.0601(16) Uani 0.698(5) 1 d . . P B 1
H33 H -0.0851 1.2263 0.2647 0.072 Uiso 0.698(5) 1 calc R U P B 1
C34 C -0.2324(5) 1.2477(5) 0.3078(5) 0.084(2) Uani 0.698(5) 1 d . . P B 1
H34 H -0.1953 1.3322 0.3133 0.100 Uiso 0.698(5) 1 calc R U P B 1
C35 C -0.3501(6) 1.1884(5) 0.3270(4) 0.0557(14) Uani 0.698(5) 1 d . . P B 1
H35 H -0.3958 1.2312 0.3455 0.067 Uiso 0.698(5) 1 calc R U P B 1
C36 C -0.4026(5) 1.0677(5) 0.3196(4) 0.0649(16) Uani 0.698(5) 1 d . . P B 1
H36 H -0.4851 1.0262 0.3330 0.078 Uiso 0.698(5) 1 calc R U P B 1
C37 C -0.3360(5) 1.0051(4) 0.2928(4) 0.0631(17) Uani 0.698(5) 1 d . . P B 1
H37 H -0.3751 0.9205 0.2872 0.076 Uiso 0.698(5) 1 calc R U P B 1
C33A C -0.3443(8) 1.0208(8) 0.2337(5) 0.0612(19) Uani 0.302(5) 1 d G U P B 2
H32A H -0.3886 0.9578 0.1852 0.073 Uiso 0.302(5) 1 calc R U P B 2
C32A C -0.2126(8) 1.0542(9) 0.2719(6) 0.0612(19) Uani 0.302(5) 1 d G U P B 2
C37A C -0.1478(6) 1.1464(8) 0.3429(5) 0.0612(19) Uani 0.302(5) 1 d G U P B 2
H37A H -0.0578 1.1692 0.3690 0.073 Uiso 0.302(5) 1 calc R U P B 2
C36A C -0.2146(8) 1.2051(8) 0.3757(5) 0.0612(19) Uani 0.302(5) 1 d G U P B 2
H34A H -0.1703 1.2681 0.4242 0.073 Uiso 0.302(5) 1 calc R U P B 2
C35A C -0.3463(8) 1.1717(9) 0.3375(6) 0.0612(19) Uani 0.302(5) 1 d G U P B 2
H35A H -0.3919 1.2119 0.3599 0.073 Uiso 0.302(5) 1 calc R U P B 2
C34A C -0.4111(7) 1.0795(8) 0.2665(5) 0.0612(19) Uani 0.302(5) 1 d G U P B 2
H36A H -0.5011 1.0567 0.2404 0.073 Uiso 0.302(5) 1 calc R U P B 2
C38 C -0.0982(2) 0.90255(19) 0.30875(13) 0.0278(4) Uani 1 1 d . . . . .
C39 C -0.1280(3) 0.9141(3) 0.38423(18) 0.0462(7) Uani 1 1 d . . . . .
H39 H -0.1682 0.9641 0.3985 0.055 Uiso 1 1 calc R U . . .
C40 C -0.0995(3) 0.8529(3) 0.4386(2) 0.0572(8) Uani 1 1 d . . . . .
H40 H -0.1213 0.8608 0.4896 0.069 Uiso 1 1 calc R U . . .
C41 C -0.0403(3) 0.7813(3) 0.41939(18) 0.0485(7) Uani 1 1 d . . . . .
H41 H -0.0201 0.7404 0.4571 0.058 Uiso 1 1 calc R U . . .
C42 C -0.0099(3) 0.7689(2) 0.34473(17) 0.0414(6) Uani 1 1 d . . . . .
H42 H 0.0308 0.7191 0.3312 0.050 Uiso 1 1 calc R U . . .
C43 C -0.0387(3) 0.8289(2) 0.28954(15) 0.0332(5) Uani 1 1 d . . . . .
H43 H -0.0178 0.8198 0.2384 0.040 Uiso 1 1 calc R U . . .
C44 C -0.2321(2) 0.86751(19) 0.14643(14) 0.0269(4) Uani 1 1 d . . . . .
C45 C -0.3385(2) 0.7642(2) 0.15332(16) 0.0344(5) Uani 1 1 d . . . . .
H45 H -0.3522 0.7556 0.2055 0.041 Uiso 1 1 calc R U . . .
C46 C -0.4245(3) 0.6740(2) 0.08433(18) 0.0428(6) Uani 1 1 d . . . . .
H46 H -0.4972 0.6042 0.0893 0.051 Uiso 1 1 calc R U . . .
C47 C -0.4041(3) 0.6859(2) 0.00851(18) 0.0467(7) Uani 1 1 d . . . . .
H47 H -0.4631 0.6241 -0.0386 0.056 Uiso 1 1 calc R U . . .
C48 C -0.2981(3) 0.7873(3) 0.00053(17) 0.0471(7) Uani 1 1 d . . . . .
H48 H -0.2842 0.7948 -0.0518 0.056 Uiso 1 1 calc R U . . .
C49 C -0.2123(2) 0.8780(2) 0.06959(15) 0.0356(5) Uani 1 1 d . . . . .
H49 H -0.1397 0.9476 0.0643 0.043 Uiso 1 1 calc R U . . .
Cu1 Cu 0.08164(2) 1.11831(2) 0.21126(2) 0.02167(5) Uani 1 1 d . . . . .
N2 N 0.1294(2) 1.00410(18) 0.14387(11) 0.0298(4) Uani 1 1 d . . . . .
N1 N -0.0246(2) 0.80876(17) -0.12575(11) 0.0288(4) Uani 1 1 d . . . . .
P1 P 0.25090(5) 1.26026(4) 0.31544(3) 0.02021(10) Uani 1 1 d . . . . .
P2 P -0.11589(5) 0.98934(5) 0.23571(3) 0.02368(10) Uani 1 1 d . . . . .
Pt1 Pt 0.12286(2) 0.77954(2) 0.03379(2) 0.02101(2) Uani 1 1 d . . . . .

loop_
_atom_site_aniso_label
_atom_site_aniso_U_11
_atom_site_aniso_U_22
_atom_site_aniso_U_33
_atom_site_aniso_U_23
_atom_site_aniso_U_13
_atom_site_aniso_U_12
C2 0.0269(10) 0.0333(11) 0.0216(9) 0.0080(8) 0.0026(8) 0.0161(9)
C1 0.0293(11) 0.0228(10) 0.0271(10) 0.0062(8) 0.0068(8) 0.0140(9)
C8 0.0293(11) 0.0416(13) 0.0463(14) 0.0275(11) 0.0187(10) 0.0231(10)
C9 0.0237(10) 0.0298(11) 0.0547(15) 0.0206(11) 0.0156(10) 0.0163(9)
C3 0.0261(10) 0.0366(11) 0.0274(10) 0.0122(9) 0.0104(8) 0.0188(9)
C4 0.0429(14) 0.0577(16) 0.0249(11) 0.0093(11) 0.0023(10) 0.0339(13)
C5 0.0527(18) 0.102(3) 0.0324(14) 0.0282(16) 0.0078(13) 0.0490(19)
C6 0.069(2) 0.113(3) 0.0499(18) 0.052(2) 0.0180(16) 0.066(2)
C7 0.0513(17) 0.069(2) 0.067(2) 0.0472(17) 0.0284(15) 0.0465(16)
C10 0.0320(13) 0.0293(12) 0.084(2) 0.0212(13) 0.0178(14) 0.0187(11)
C11 0.0359(14) 0.0279(13) 0.094(3) -0.0081(14) 0.0116(15) 0.0173(11)
C12 0.0358(14) 0.0368(14) 0.070(2) -0.0163(14) 0.0103(14) 0.0140(12)
C13 0.0339(12) 0.0312(12) 0.0311(11) -0.0022(9) 0.0035(9) 0.0173(10)
N3 0.0249(9) 0.0267(9) 0.0312(10) 0.0089(8) 0.0072(8) 0.0142(8)
F2 0.0745(18) 0.0503(15) 0.0581(16) 0.0250(12) 0.0139(13) 0.0480(14)
F1 0.0676(17) 0.0742(18) 0.0212(10) 0.0083(10) -0.0045(10) 0.0451(15)
C3A 0.0249(9) 0.0267(9) 0.0312(10) 0.0089(8) 0.0072(8) 0.0142(8)
C4A 0.0339(12) 0.0312(12) 0.0311(11) -0.0022(9) 0.0035(9) 0.0173(10)
C5A 0.0358(14) 0.0368(14) 0.070(2) -0.0163(14) 0.0103(14) 0.0140(12)
C6A 0.0359(14) 0.0279(13) 0.094(3) -0.0081(14) 0.0116(15) 0.0173(11)
C7A 0.0320(13) 0.0293(12) 0.084(2) 0.0212(13) 0.0178(14) 0.0187(11)
C10A 0.0513(17) 0.069(2) 0.067(2) 0.0472(17) 0.0284(15) 0.0465(16)
C11A 0.069(2) 0.113(3) 0.0499(18) 0.052(2) 0.0180(16) 0.066(2)
C12A 0.0527(18) 0.102(3) 0.0324(14) 0.0282(16) 0.0078(13) 0.0490(19)
C13A 0.0429(14) 0.0577(16) 0.0249(11) 0.0093(11) 0.0023(10) 0.0339(13)
N3A 0.0261(10) 0.0366(11) 0.0274(10) 0.0122(9) 0.0104(8) 0.0188(9)
F2A 0.051(3) 0.031(2) 0.053(3) 0.013(2) 0.005(2) 0.029(2)
F1A 0.052(3) 0.050(3) 0.030(2) -0.015(2) 0.000(2) 0.031(3)
C14 0.0192(9) 0.0263(10) 0.0253(10) 0.0080(8) 0.0021(8) 0.0080(8)
C15 0.0313(12) 0.0442(14) 0.0300(12) 0.0079(10) 0.0090(10) 0.0163(11)
C16 0.0400(15) 0.074(2) 0.0396(15) 0.0198(14) 0.0212(12) 0.0259(15)
C17 0.0281(13) 0.0627(19) 0.0540(17) 0.0281(15) 0.0121(12) 0.0075(13)
C18 0.0313(13) 0.0374(14) 0.0524(16) 0.0183(12) 0.0052(12) 0.0029(11)
C19 0.0278(11) 0.0265(11) 0.0364(12) 0.0089(9) 0.0043(9) 0.0060(9)
C20 0.0217(10) 0.0208(9) 0.0367(12) 0.0058(8) 0.0071(9) 0.0085(8)
C21 0.0522(17) 0.0451(15) 0.0531(17) 0.0101(13) 0.0046(14) 0.0329(14)
C22 0.067(2) 0.0546(19) 0.096(3) 0.0197(19) 0.018(2) 0.0468(18)
C23 0.059(2) 0.0347(15) 0.101(3) 0.0125(16) 0.043(2) 0.0290(15)
C24 0.0490(16) 0.0334(13) 0.0617(18) 0.0006(13) 0.0311(15) 0.0154(12)
C25 0.0360(13) 0.0281(11) 0.0407(13) 0.0037(10) 0.0162(10) 0.0146(10)
C26 0.0215(9) 0.0216(9) 0.0175(8) 0.0020(7) 0.0028(7) 0.0100(8)
C27 0.0275(11) 0.0253(10) 0.0222(10) 0.0013(8) -0.0022(8) 0.0074(9)
C28 0.0329(12) 0.0401(13) 0.0255(11) 0.0035(9) -0.0058(9) 0.0137(11)
C29 0.0383(13) 0.0422(13) 0.0294(11) 0.0129(10) 0.0017(10) 0.0224(11)
C30 0.0372(13) 0.0261(11) 0.0453(14) 0.0143(10) 0.0016(11) 0.0126(10)
C31 0.0262(11) 0.0238(10) 0.0345(12) 0.0062(9) -0.0022(9) 0.0078(9)
C32 0.0217(15) 0.0228(15) 0.0238(15) 0.0086(12) 0.0071(12) 0.0076(12)
C33 0.038(2) 0.030(2) 0.107(4) 0.001(2) 0.030(2) 0.0123(17)
C34 0.059(3) 0.040(3) 0.153(7) -0.001(3) 0.038(4) 0.029(2)
C35 0.057(3) 0.062(3) 0.071(3) 0.017(3) 0.029(3) 0.044(3)
C36 0.050(3) 0.073(3) 0.107(5) 0.046(3) 0.053(3) 0.041(3)
C37 0.048(3) 0.042(2) 0.124(5) 0.040(3) 0.052(3) 0.027(2)
C33A 0.056(3) 0.066(3) 0.059(3) -0.013(2) 0.006(2) 0.038(2)
C32A 0.056(3) 0.066(3) 0.059(3) -0.013(2) 0.006(2) 0.038(2)
C37A 0.056(3) 0.066(3) 0.059(3) -0.013(2) 0.006(2) 0.038(2)
C36A 0.056(3) 0.066(3) 0.059(3) -0.013(2) 0.006(2) 0.038(2)
C35A 0.056(3) 0.066(3) 0.059(3) -0.013(2) 0.006(2) 0.038(2)
C34A 0.056(3) 0.066(3) 0.059(3) -0.013(2) 0.006(2) 0.038(2)
C38 0.0221(10) 0.0240(10) 0.0278(10) 0.0069(8) 0.0015(8) 0.0033(8)
C39 0.0479(16) 0.0625(18) 0.0432(15) 0.0272(14) 0.0207(13) 0.0308(15)
C40 0.0589(19) 0.079(2) 0.0456(17) 0.0362(16) 0.0214(15) 0.0319(18)
C41 0.0449(16) 0.0456(16) 0.0456(16) 0.0266(13) 0.0012(12) 0.0103(13)
C42 0.0434(15) 0.0250(11) 0.0460(15) 0.0079(10) -0.0032(12) 0.0118(11)
C43 0.0392(13) 0.0219(10) 0.0297(11) 0.0034(8) -0.0003(10) 0.0099(9)
C44 0.0220(10) 0.0222(10) 0.0298(11) 0.0041(8) -0.0004(8) 0.0074(8)
C45 0.0244(11) 0.0267(11) 0.0419(13) 0.0058(10) 0.0030(10) 0.0053(9)
C46 0.0267(12) 0.0266(12) 0.0589(17) 0.0033(11) -0.0005(11) 0.0040(10)
C47 0.0391(14) 0.0330(13) 0.0450(15) -0.0047(11) -0.0142(12) 0.0090(11)
C48 0.0512(17) 0.0409(15) 0.0299(12) 0.0024(11) -0.0064(11) 0.0115(13)
C49 0.0327(12) 0.0279(11) 0.0304(11) 0.0043(9) -0.0035(9) 0.0045(10)
Cu1 0.02052(11) 0.01951(11) 0.02063(11) 0.00389(9) 0.00019(9) 0.00731(9)
N2 0.0309(10) 0.0332(10) 0.0255(9) 0.0057(8) 0.0038(8) 0.0166(8)
N1 0.0329(10) 0.0282(9) 0.0254(9) 0.0077(7) 0.0036(8) 0.0151(8)
P1 0.0183(2) 0.0179(2) 0.0207(2) 0.00267(18) 0.00127(18) 0.00690(19)
P2 0.0208(2) 0.0209(2) 0.0244(2) 0.00477(19) 0.0030(2) 0.0063(2)
Pt1 0.02494(4) 0.02399(4) 0.01843(4) 0.00643(3) 0.00360(3) 0.01541(3)

loop_
_atom_type_symbol
_atom_type_description
_atom_type_scat_dispersion_real
_atom_type_scat_dispersion_imag
_atom_type_scat_source
C C 0.0033 0.0016 'International Tables Vol C Tables 4.2.6.8 and 6.1.1.4'
H H 0.0000 0.0000 'International Tables Vol C Tables 4.2.6.8 and 6.1.1.4'
Cu Cu 0.3201 1.2651 'International Tables Vol C Tables 4.2.6.8 and 6.1.1.4'
N N 0.0061 0.0033 'International Tables Vol C Tables 4.2.6.8 and 6.1.1.4'
P P 0.1023 0.0942 'International Tables Vol C Tables 4.2.6.8 and 6.1.1.4'
Pt Pt -1.7033 8.3905 'International Tables Vol C Tables 4.2.6.8 and 6.1.1.4'
F F 0.0171 0.0103 'International Tables Vol C Tables 4.2.6.8 and 6.1.1.4'

loop_
_geom_angle_atom_site_label_1
_geom_angle_atom_site_label_2
_geom_angle_atom_site_label_3
_geom_angle
_geom_angle_site_symmetry_1
_geom_angle_site_symmetry_3
N2 C2 Pt1 176.06(19) . .
N1 C1 Pt1 178.8(2) . .
C10A C8 N3A 119.2(3) . .
C7 C8 C3 119.2(3) . .
C10A C8 C9 125.8(2) . .
C7 C8 C9 125.8(2) . .
N3A C8 C9 115.05(19) . .
C3 C8 C9 115.05(19) . .
C3A C9 C7A 119.4(3) . .
N3 C9 C10 119.4(3) . .
C3A C9 C8 115.1(2) . .
N3 C9 C8 115.1(2) . .
C7A C9 C8 125.5(2) . .
C10 C9 C8 125.5(2) . .
C4 C3 C8 117.5(2) . .
C4 C3 Pt1 128.44(17) . .
C8 C3 Pt1 113.90(16) . .
C3 C4 C5 120.3(3) . .
C3 C4 H4 119.8 . .
C5 C4 H4 119.8 . .
F1 C5 C6 114.7(3) . .
F1 C5 C4 122.1(3) . .
C6 C5 C4 123.1(3) . .
C7 C6 C5 117.2(2) . .
C7 C6 H6 121.4 . .
C5 C6 H6 121.4 . .
C6 C7 C8 122.6(3) . .
C6 C7 F2 121.0(3) . .
C8 C7 F2 116.3(3) . .
C11 C10 C9 121.0(3) . .
C11 C10 H10 119.5 . .
C9 C10 H10 119.5 . .
C10 C11 C12 118.0(2) . .
C10 C11 H11 121.0 . .
C12 C11 H11 121.0 . .
C11 C12 C13 121.6(3) . .
C11 C12 H12 119.2 . .
C13 C12 H12 119.2 . .
N3 C13 C12 120.3(3) . .
N3 C13 H13 119.9 . .
C12 C13 H13 119.9 . .
C13 N3 C9 119.7(2) . .
C13 N3 Pt1 125.54(16) . .
C9 N3 Pt1 114.80(16) . .
C4A C3A C9 119.7(2) . .
C4A C3A Pt1 125.54(16) . .
C9 C3A Pt1 114.80(16) . .
C3A C4A C5A 120.3(3) . .
C3A C4A H4A 119.9 . .
C5A C4A H4A 119.9 . .
F1A C5A C6A 109.9(3) . .
F1A C5A C4A 127.8(4) . .
C6A C5A C4A 121.6(3) . .
C7A C6A C5A 118.0(2) . .
C7A C6A H6A 121.0 . .
C5A C6A H6A 121.0 . .
C6A C7A C9 121.0(3) . .
C6A C7A F2A 129.9(3) . .
C9 C7A F2A 109.1(3) . .
C11A C10A C8 122.6(3) . .
C11A C10A H10A 118.7 . .
C8 C10A H10A 118.7 . .
C10A C11A C12A 117.2(2) . .
C10A C11A H11A 121.4 . .
C12A C11A H11A 121.4 . .
C11A C12A C13A 123.1(3) . .
C11A C12A H12A 118.4 . .
C13A C12A H12A 118.4 . .
N3A C13A C12A 120.3(3) . .
N3A C13A H13A 119.8 . .
C12A C13A H13A 119.8 . .
C13A N3A C8 117.5(2) . .
C13A N3A Pt1 128.44(17) . .
C8 N3A Pt1 113.90(16) . .
C15 C14 C19 119.1(2) . .
C15 C14 P1 117.83(17) . .
C19 C14 P1 122.98(18) . .
C14 C15 C16 119.9(3) . .
C14 C15 H15 120.0 . .
C16 C15 H15 120.0 . .
C17 C16 C15 120.1(3) . .
C17 C16 H16 119.9 . .
C15 C16 H16 119.9 . .
C18 C17 C16 120.5(3) . .
C18 C17 H17 119.7 . .
C16 C17 H17 119.7 . .
C17 C18 C19 119.6(3) . .
C17 C18 H18 120.2 . .
C19 C18 H18 120.2 . .
C18 C19 C14 120.8(3) . .
C18 C19 H19 119.6 . .
C14 C19 H19 119.6 . .
C25 C20 C21 118.4(2) . .
C25 C20 P1 125.33(18) . .
C21 C20 P1 116.26(19) . .
C22 C21 C20 120.0(3) . .
C22 C21 H21 120.0 . .
C20 C21 H21 120.0 . .
C23 C22 C21 121.1(3) . .
C23 C22 H22 119.4 . .
C21 C22 H22 119.4 . .
C24 C23 C22 119.4(3) . .
C24 C23 H23 120.3 . .
C22 C23 H23 120.3 . .
C23 C24 C25 120.7(3) . .
C23 C24 H24 119.6 . .
C25 C24 H24 119.6 . .
C20 C25 C24 120.4(3) . .
C20 C25 H25 119.8 . .
C24 C25 H25 119.8 . .
C31 C26 C27 118.81(19) . .
C31 C26 P1 118.13(15) . .
C27 C26 P1 123.05(16) . .
C28 C27 C26 120.1(2) . .
C28 C27 H27 119.9 . .
C26 C27 H27 119.9 . .
C27 C28 C29 120.7(2) . .
C27 C28 H28 119.6 . .
C29 C28 H28 119.6 . .
C28 C29 C30 119.7(2) . .
C28 C29 H29 120.2 . .
C30 C29 H29 120.2 . .
C29 C30 C31 119.8(2) . .
C29 C30 H30 120.1 . .
C31 C30 H30 120.1 . .
C26 C31 C30 120.9(2) . .
C26 C31 H31 119.6 . .
C30 C31 H31 119.6 . .
C37 C32 C33 116.0(3) . .
C37 C32 P2 127.0(3) . .
C33 C32 P2 116.9(3) . .
C32 C33 C34 121.7(4) . .
C32 C33 H33 119.2 . .
C34 C33 H33 119.2 . .
C35 C34 C33 119.9(5) . .
C35 C34 H34 120.0 . .
C33 C34 H34 120.0 . .
C34 C35 C36 120.0(4) . .
C34 C35 H35 120.0 . .
C36 C35 H35 120.0 . .
C35 C36 C37 120.1(4) . .
C35 C36 H36 119.9 . .
C37 C36 H36 119.9 . .
C32 C37 C36 122.3(4) . .
C32 C37 H37 118.9 . .
C36 C37 H37 118.9 . .
C32A C33A C34A 120.0 . .
C32A C33A H32A 120.0 . .
C34A C33A H32A 120.0 . .
C33A C32A C37A 120.0 . .
C33A C32A P2 124.5(4) . .
C37A C32A P2 115.4(4) . .
C36A C37A C32A 120.0 . .
C36A C37A H37A 120.0 . .
C32A C37A H37A 120.0 . .
C37A C36A C35A 120.0 . .
C37A C36A H34A 120.0 . .
C35A C36A H34A 120.0 . .
C34A C35A C36A 120.0 . .
C34A C35A H35A 120.0 . .
C36A C35A H35A 120.0 . .
C35A C34A C33A 120.0 . .
C35A C34A H36A 120.0 . .
C33A C34A H36A 120.0 . .
C43 C38 C39 118.5(2) . .
C43 C38 P2 116.55(18) . .
C39 C38 P2 124.7(2) . .
C40 C39 C38 120.5(3) . .
C40 C39 H39 119.7 . .
C38 C39 H39 119.7 . .
C41 C40 C39 120.6(3) . .
C41 C40 H40 119.7 . .
C39 C40 H40 119.7 . .
C40 C41 C42 119.7(3) . .
C40 C41 H41 120.1 . .
C42 C41 H41 120.1 . .
C41 C42 C43 120.3(3) . .
C41 C42 H42 119.9 . .
C43 C42 H42 119.9 . .
C42 C43 C38 120.4(2) . .
C42 C43 H43 119.8 . .
C38 C43 H43 119.8 . .
C49 C44 C45 119.1(2) . .
C49 C44 P2 118.89(17) . .
C45 C44 P2 122.04(18) . .
C46 C45 C44 120.4(3) . .
C46 C45 H45 119.8 . .
C44 C45 H45 119.8 . .
C47 C46 C45 119.9(2) . .
C47 C46 H46 120.0 . .
C45 C46 H46 120.0 . .
C46 C47 C48 120.5(2) . .
C46 C47 H47 119.7 . .
C48 C47 H47 119.7 . .
C47 C48 C49 119.6(3) . .
C47 C48 H48 120.2 . .
C49 C48 H48 120.2 . .
C48 C49 C44 120.5(2) . .
C48 C49 H49 119.7 . .
C44 C49 H49 119.7 . .
N2 Cu1 N1 100.66(8) . 2_575
N2 Cu1 P1 114.78(6) . .
N1 Cu1 P1 111.98(6) 2_575 .
N2 Cu1 P2 102.55(6) . .
N1 Cu1 P2 104.25(6) 2_575 .
P1 Cu1 P2 120.29(3) . .
C2 N2 Cu1 164.37(19) . .
C1 N1 Cu1 162.45(18) . 2_575
C26 P1 C20 104.33(10) . .
C26 P1 C14 100.81(9) . .
C20 P1 C14 101.63(10) . .
C26 P1 Cu1 117.28(7) . .
C20 P1 Cu1 113.78(7) . .
C14 P1 Cu1 116.86(7) . .
C32A P2 C38 104.0(4) . .
C32A P2 C44 104.3(3) . .
C38 P2 C44 100.95(10) . .
C38 P2 C32 104.89(14) . .
C44 P2 C32 105.16(13) . .
C32A P2 Cu1 116.8(4) . .
C38 P2 Cu1 114.95(7) . .
C44 P2 Cu1 114.00(8) . .
C32 P2 Cu1 115.35(11) . .
C2 Pt1 C1 91.93(8) . .
C2 Pt1 N3A 92.36(9) . .
C1 Pt1 N3A 175.46(9) . .
C2 Pt1 C3 92.36(9) . .
C1 Pt1 C3 175.46(9) . .
C2 Pt1 N3 173.38(8) . .
C1 Pt1 N3 94.63(8) . .
C3 Pt1 N3 81.11(8) . .
C2 Pt1 C3A 173.38(8) . .
C1 Pt1 C3A 94.63(8) . .
N3A Pt1 C3A 81.11(8) . .

loop_
_geom_bond_atom_site_label_1
_geom_bond_atom_site_label_2
_geom_bond_distance
_geom_bond_site_symmetry_2
C2 N2 1.158(3) .
C2 Pt1 1.962(2) .
C1 N1 1.152(3) .
C1 Pt1 1.995(2) .
C8 C10A 1.389(3) .
C8 C7 1.389(3) .
C8 N3A 1.429(3) .
C8 C3 1.429(3) .
C8 C9 1.458(4) .
C9 C3A 1.373(3) .
C9 N3 1.373(3) .
C9 C7A 1.403(3) .
C9 C10 1.403(3) .
C3 C4 1.368(3) .
C3 Pt1 2.015(2) .
C4 C5 1.382(4) .
C4 H4 0.9500 .
C5 F1 1.307(4) .
C5 C6 1.362(5) .
C6 C7 1.357(5) .
C6 H6 0.9500 .
C7 F2 1.432(4) .
C10 C11 1.366(5) .
C10 H10 0.9500 .
C11 C12 1.369(5) .
C11 H11 0.9500 .
C12 C13 1.380(3) .
C12 H12 0.9500 .
C13 N3 1.355(3) .
C13 H13 0.9500 .
N3 Pt1 2.054(2) .
C3A C4A 1.355(3) .
C3A Pt1 2.054(2) .
C4A C5A 1.380(3) .
C4A H4A 0.9500 .
C5A F1A 1.202(5) .
C5A C6A 1.369(5) .
C6A C7A 1.366(5) .
C6A H6A 0.9500 .
C7A F2A 1.490(5) .
C10A C11A 1.357(5) .
C10A H10A 0.9500 .
C11A C12A 1.362(5) .
C11A H11A 0.9500 .
C12A C13A 1.382(4) .
C12A H12A 0.9500 .
C13A N3A 1.368(3) .
C13A H13A 0.9500 .
N3A Pt1 2.015(2) .
C14 C15 1.387(3) .
C14 C19 1.397(3) .
C14 P1 1.833(2) .
C15 C16 1.393(4) .
C15 H15 0.9500 .
C16 C17 1.385(5) .
C16 H16 0.9500 .
C17 C18 1.374(4) .
C17 H17 0.9500 .
C18 C19 1.386(3) .
C18 H18 0.9500 .
C19 H19 0.9500 .
C20 C25 1.386(3) .
C20 C21 1.395(3) .
C20 P1 1.833(2) .
C21 C22 1.391(4) .
C21 H21 0.9500 .
C22 C23 1.369(5) .
C22 H22 0.9500 .
C23 C24 1.364(5) .
C23 H23 0.9500 .
C24 C25 1.397(3) .
C24 H24 0.9500 .
C25 H25 0.9500 .
C26 C31 1.389(3) .
C26 C27 1.399(3) .
C26 P1 1.832(2) .
C27 C28 1.383(3) .
C27 H27 0.9500 .
C28 C29 1.384(4) .
C28 H28 0.9500 .
C29 C30 1.387(3) .
C29 H29 0.9500 .
C30 C31 1.390(3) .
C30 H30 0.9500 .
C31 H31 0.9500 .
C32 C37 1.384(5) .
C32 C33 1.391(6) .
C32 P2 1.854(3) .
C33 C34 1.400(6) .
C33 H33 0.9500 .
C34 C35 1.357(8) .
C34 H34 0.9500 .
C35 C36 1.359(7) .
C35 H35 0.9500 .
C36 C37 1.385(6) .
C36 H36 0.9500 .
C37 H37 0.9500 .
C33A C32A 1.3900 .
C33A C34A 1.3900 .
C33A H32A 0.9500 .
C32A C37A 1.3900 .
C32A P2 1.760(5) .
C37A C36A 1.3900 .
C37A H37A 0.9500 .
C36A C35A 1.3900 .
C36A H34A 0.9500 .
C35A C34A 1.3900 .
C35A H35A 0.9500 .
C34A H36A 0.9500 .
C38 C43 1.394(3) .
C38 C39 1.394(4) .
C38 P2 1.836(2) .
C39 C40 1.388(4) .
C39 H39 0.9500 .
C40 C41 1.371(5) .
C40 H40 0.9500 .
C41 C42 1.384(4) .
C41 H41 0.9500 .
C42 C43 1.389(3) .
C42 H42 0.9500 .
C43 H43 0.9500 .
C44 C49 1.393(3) .
C44 C45 1.395(3) .
C44 P2 1.836(2) .
C45 C46 1.390(4) .
C45 H45 0.9500 .
C46 C47 1.380(4) .
C46 H46 0.9500 .
C47 C48 1.386(4) .
C47 H47 0.9500 .
C48 C49 1.392(3) .
C48 H48 0.9500 .
C49 H49 0.9500 .
Cu1 N2 2.015(2) .
Cu1 N1 2.0192(18) 2_575
Cu1 P1 2.2637(7) .
Cu1 P2 2.3073(7) .
N1 Cu1 2.0192(18) 2_575

loop_
_geom_torsion_atom_site_label_1
_geom_torsion_atom_site_label_2
_geom_torsion_atom_site_label_3
_geom_torsion_atom_site_label_4
_geom_torsion
C10A C8 C9 C3A 179.0(2)
N3A C8 C9 C3A -0.3(3)
C7 C8 C9 N3 179.0(2)
C3 C8 C9 N3 -0.3(3)
C10A C8 C9 C7A -1.7(4)
N3A C8 C9 C7A 179.0(2)
C7 C8 C9 C10 -1.7(4)
C3 C8 C9 C10 179.0(2)
C7 C8 C3 C4 -1.4(3)
C9 C8 C3 C4 177.9(2)
C7 C8 C3 Pt1 -177.41(19)
C9 C8 C3 Pt1 1.9(3)
C8 C3 C4 C5 -0.1(4)
Pt1 C3 C4 C5 175.3(2)
C3 C4 C5 F1 -175.5(3)
C3 C4 C5 C6 2.2(5)
F1 C5 C6 C7 175.2(3)
C4 C5 C6 C7 -2.6(6)
C5 C6 C7 C8 1.1(5)
C5 C6 C7 F2 -175.8(3)
C3 C8 C7 C6 0.9(4)
C9 C8 C7 C6 -178.3(3)
C3 C8 C7 F2 177.9(2)
C9 C8 C7 F2 -1.3(4)
N3 C9 C10 C11 0.6(4)
C8 C9 C10 C11 -178.7(3)
C9 C10 C11 C12 0.2(4)
C10 C11 C12 C13 -1.0(5)
C11 C12 C13 N3 1.0(4)
C12 C13 N3 C9 -0.1(4)
C12 C13 N3 Pt1 -179.9(2)
C10 C9 N3 C13 -0.6(3)
C8 C9 N3 C13 178.7(2)
C10 C9 N3 Pt1 179.17(18)
C8 C9 N3 Pt1 -1.5(3)
C7A C9 C3A C4A -0.6(3)
C8 C9 C3A C4A 178.7(2)
C7A C9 C3A Pt1 179.17(18)
C8 C9 C3A Pt1 -1.5(3)
C9 C3A C4A C5A -0.1(4)
Pt1 C3A C4A C5A -179.9(2)
C3A C4A C5A F1A 170.1(4)
C3A C4A C5A C6A 1.0(4)
F1A C5A C6A C7A -171.9(4)
C4A C5A C6A C7A -1.0(5)
C5A C6A C7A C9 0.2(4)
C5A C6A C7A F2A 178.8(4)
C3A C9 C7A C6A 0.6(4)
C8 C9 C7A C6A -178.7(3)
C3A C9 C7A F2A -178.3(3)
C8 C9 C7A F2A 2.5(4)
N3A C8 C10A C11A 0.9(4)
C9 C8 C10A C11A -178.3(3)
C8 C10A C11A C12A 1.1(5)
C10A C11A C12A C13A -2.6(6)
C11A C12A C13A N3A 2.2(5)
C12A C13A N3A C8 -0.1(4)
C12A C13A N3A Pt1 175.3(2)
C10A C8 N3A C13A -1.4(3)
C9 C8 N3A C13A 177.9(2)
C10A C8 N3A Pt1 -177.41(19)
C9 C8 N3A Pt1 1.9(3)
C19 C14 C15 C16 0.3(4)
P1 C14 C15 C16 -176.5(2)
C14 C15 C16 C17 -0.7(4)
C15 C16 C17 C18 0.4(5)
C16 C17 C18 C19 0.2(4)
C17 C18 C19 C14 -0.6(4)
C15 C14 C19 C18 0.4(3)
P1 C14 C19 C18 176.94(19)
C25 C20 C21 C22 -1.1(4)
P1 C20 C21 C22 -179.7(3)
C20 C21 C22 C23 0.1(5)
C21 C22 C23 C24 0.7(5)
C22 C23 C24 C25 -0.5(5)
C21 C20 C25 C24 1.3(4)
P1 C20 C25 C24 179.7(2)
C23 C24 C25 C20 -0.5(4)
C31 C26 C27 C28 -0.8(3)
P1 C26 C27 C28 -179.09(18)
C26 C27 C28 C29 -0.3(4)
C27 C28 C29 C30 1.0(4)
C28 C29 C30 C31 -0.7(4)
C27 C26 C31 C30 1.1(4)
P1 C26 C31 C30 179.5(2)
C29 C30 C31 C26 -0.4(4)
C37 C32 C33 C34 3.3(8)
P2 C32 C33 C34 180.0(5)
C32 C33 C34 C35 -2.3(10)
C33 C34 C35 C36 0.5(11)
C34 C35 C36 C37 0.1(10)
C33 C32 C37 C36 -2.6(8)
P2 C32 C37 C36 -179.0(4)
C35 C36 C37 C32 1.0(10)
C34A C33A C32A C37A 0.0
C34A C33A C32A P2 -178.7(10)
C33A C32A C37A C36A 0.0
P2 C32A C37A C36A 178.8(9)
C32A C37A C36A C35A 0.0
C37A C36A C35A C34A 0.0
C36A C35A C34A C33A 0.0
C32A C33A C34A C35A 0.0
C43 C38 C39 C40 -0.3(4)
P2 C38 C39 C40 -173.8(2)
C38 C39 C40 C41 0.7(5)
C39 C40 C41 C42 -0.7(5)
C40 C41 C42 C43 0.2(4)
C41 C42 C43 C38 0.2(4)
C39 C38 C43 C42 -0.1(4)
P2 C38 C43 C42 173.93(19)
C49 C44 C45 C46 -0.9(4)
P2 C44 C45 C46 179.91(19)
C44 C45 C46 C47 0.6(4)
C45 C46 C47 C48 0.1(4)
C46 C47 C48 C49 -0.4(5)
C47 C48 C49 C44 0.1(4)
C45 C44 C49 C48 0.6(4)
P2 C44 C49 C48 179.8(2)
C31 C26 P1 C20 115.25(18)
C27 C26 P1 C20 -66.4(2)
C31 C26 P1 C14 -139.64(18)
C27 C26 P1 C14 38.7(2)
C31 C26 P1 Cu1 -11.6(2)
C27 C26 P1 Cu1 166.71(16)
C25 C20 P1 C26 1.6(2)
C21 C20 P1 C26 -179.9(2)
C25 C20 P1 C14 -102.9(2)
C21 C20 P1 C14 75.6(2)
C25 C20 P1 Cu1 130.63(19)
C21 C20 P1 Cu1 -50.9(2)
C15 C14 P1 C26 88.24(19)
C19 C14 P1 C26 -88.3(2)
C15 C14 P1 C20 -164.51(18)
C19 C14 P1 C20 18.9(2)
C15 C14 P1 Cu1 -40.1(2)
C19 C14 P1 Cu1 143.36(17)
C33A C32A P2 C38 -109.7(6)
C37A C32A P2 C38 71.5(6)
C33A C32A P2 C44 -4.3(8)
C37A C32A P2 C44 176.9(5)
C33A C32A P2 Cu1 122.4(6)
C37A C32A P2 Cu1 -56.3(7)
C43 C38 P2 C32A 172.5(3)
C39 C38 P2 C32A -13.9(4)
C43 C38 P2 C44 64.57(19)
C39 C38 P2 C44 -121.8(2)
C43 C38 P2 C32 173.65(19)
C39 C38 P2 C32 -12.7(3)
C43 C38 P2 Cu1 -58.59(19)
C39 C38 P2 Cu1 115.1(2)
C49 C44 P2 C32A 112.0(5)
C45 C44 P2 C32A -68.9(5)
C49 C44 P2 C38 -140.4(2)
C45 C44 P2 C38 38.8(2)
C49 C44 P2 C32 110.8(2)
C45 C44 P2 C32 -70.1(2)
C49 C44 P2 Cu1 -16.5(2)
C45 C44 P2 Cu1 162.62(17)
C37 C32 P2 C38 -52.7(5)
C33 C32 P2 C38 131.0(4)
C37 C32 P2 C44 53.3(5)
C33 C32 P2 C44 -123.0(4)
C37 C32 P2 Cu1 179.7(4)
C33 C32 P2 Cu1 3.5(4)
